data_7050818
loop_
_publ_author_name
'Lu, Wen-Jie'
'Zhang, Lin-Ping'
'Song, Hai-Bin'
'Wang, Quan-Ming'
'Mak, Thomas C. W.'

_publ_section_title
;
 Novel lanthanide(iii) coordination networks based on
 1,2-bis(4-pyridyl)ethane-N,N'-dioxide and
 trans-1,2-bis(4-pyridyl)ethene-N,N'-dioxide
;
_journal_issue 6
_journal_name_full 'New Journal of Chemistry'
_journal_page_first 775
_journal_page_last 781
_journal_paper_doi 10.1039/b111660f
_journal_volume 26
_journal_year 2002
_chemical_formula_sum 'C36 H38 Cl3 Er N6 O19'
_chemical_formula_weight 1132.33
_chemical_name_systematic ?
_space_group_IT_number 167
_symmetry_cell_setting hexagonal
_symmetry_Int_Tables_number 167
_symmetry_space_group_name_Hall '-R 3 2"c'
_symmetry_space_group_name_H-M 'R -3 c :H'
_atom_sites_solution_hydrogens geom
_atom_sites_solution_primary direct
_atom_sites_solution_secondary difmap
_audit_creation_method SHELXL-97
_cell_angle_alpha 90.00
_cell_angle_beta 90.00
_cell_angle_gamma 120.00
_cell_formula_units_Z 6
_cell_length_a 24.030(15)
_cell_length_b 24.030(15)
_cell_length_c 12.815(14)
_cell_measurement_temperature 293(2)
_cell_volume 6409(9)
_computing_structure_refinement 'SHELXL-97 (Sheldrick, 1997)'
_computing_structure_solution 'SHELXS-97 (Sheldrick, 1990)'
_diffrn_ambient_temperature 293(2)
_diffrn_measured_fraction_theta_full 0.994
_diffrn_measured_fraction_theta_max 0.994
_diffrn_radiation_monochromator graphite
_diffrn_radiation_source 'fine-focus sealed tube'
_diffrn_radiation_type MoK\a
_diffrn_radiation_wavelength 0.71073
_diffrn_reflns_av_R_equivalents 0.0756
_diffrn_reflns_av_sigmaI/netI 0.0479
_diffrn_reflns_limit_h_max 31
_diffrn_reflns_limit_h_min -29
_diffrn_reflns_limit_k_max 24
_diffrn_reflns_limit_k_min -31
_diffrn_reflns_limit_l_max 16
_diffrn_reflns_limit_l_min -16
_diffrn_reflns_number 14135
_diffrn_reflns_theta_full 28.21
_diffrn_reflns_theta_max 28.21
_diffrn_reflns_theta_min 1.69
_exptl_absorpt_coefficient_mu 2.238
_exptl_absorpt_correction_T_max 1.000
_exptl_absorpt_correction_T_min 0.685
_exptl_absorpt_correction_type SADABS
_exptl_crystal_colour 'pale pink'
_exptl_crystal_density_diffrn 1.760
_exptl_crystal_density_method 'not measured'
_exptl_crystal_description block-like
_exptl_crystal_F_000 3402
_refine_diff_density_max 0.904
_refine_diff_density_min -1.198
_refine_diff_density_rms 0.165
_refine_ls_extinction_method none
_refine_ls_goodness_of_fit_ref 1.061
_refine_ls_hydrogen_treatment mixed
_refine_ls_matrix_type full
_refine_ls_number_parameters 109
_refine_ls_number_reflns 1759
_refine_ls_number_restraints 10
_refine_ls_restrained_S_all 1.077
_refine_ls_R_factor_all 0.0947
_refine_ls_R_factor_gt 0.0568
_refine_ls_shift/su_max 0.000
_refine_ls_shift/su_mean 0.000
_refine_ls_structure_factor_coef Fsqd
_refine_ls_weighting_details 'calc w=1/[\s^2^(Fo^2^)+(0.0968P)^2^+62.9538P] where P=(Fo^2^+2Fc^2^)/3'
_refine_ls_weighting_scheme calc
_refine_ls_wR_factor_gt 0.1565
_refine_ls_wR_factor_ref 0.1844
_reflns_number_gt 1060
_reflns_number_total 1759
_reflns_threshold_expression >2sigma(I)
_cod_data_source_file b111660f.txt
_cod_data_source_block compound_1
_cod_depositor_comments
;
The following automatic conversions were performed:
'_symmetry_cell_setting' value 'Hexagonal' changed to 'hexagonal'
according to '/home/saulius/struct/CIF-dictionaries/cif_core.dic'
dictionary named 'cif_core.dic' version 2.4.1 from 2010-06-29.

Automatic conversion script
Id: cif_fix_enum 1527 2010-12-29 10:47:43Z saulius 
;
_cod_original_sg_symbol_H-M R-3c
_cod_database_code 7050818

loop_
_symmetry_equiv_pos_as_xyz
'x, y, z'
'-y, x-y, z'
'-x+y, -x, z'
'y, x, -z+1/2'
'x-y, -y, -z+1/2'
'-x, -x+y, -z+1/2'
'x+2/3, y+1/3, z+1/3'
'-y+2/3, x-y+1/3, z+1/3'
'-x+y+2/3, -x+1/3, z+1/3'
'y+2/3, x+1/3, -z+5/6'
'x-y+2/3, -y+1/3, -z+5/6'
'-x+2/3, -x+y+1/3, -z+5/6'
'x+1/3, y+2/3, z+2/3'
'-y+1/3, x-y+2/3, z+2/3'
'-x+y+1/3, -x+2/3, z+2/3'
'y+1/3, x+2/3, -z+7/6'
'x-y+1/3, -y+2/3, -z+7/6'
'-x+1/3, -x+y+2/3, -z+7/6'
'-x, -y, -z'
'y, -x+y, -z'
'x-y, x, -z'
'-y, -x, z-1/2'
'-x+y, y, z-1/2'
'x, x-y, z-1/2'
'-x+2/3, -y+1/3, -z+1/3'
'y+2/3, -x+y+1/3, -z+1/3'
'x-y+2/3, x+1/3, -z+1/3'
'-y+2/3, -x+1/3, z-1/6'
'-x+y+2/3, y+1/3, z-1/6'
'x+2/3, x-y+1/3, z-1/6'
'-x+1/3, -y+2/3, -z+2/3'
'y+1/3, -x+y+2/3, -z+2/3'
'x-y+1/3, x+2/3, -z+2/3'
'-y+1/3, -x+2/3, z+1/6'
'-x+y+1/3, y+2/3, z+1/6'
'x+1/3, x-y+2/3, z+1/6'

loop_
_atom_site_label
_atom_site_type_symbol
_atom_site_fract_x
_atom_site_fract_y
_atom_site_fract_z
_atom_site_U_iso_or_equiv
_atom_site_adp_type
_atom_site_occupancy
_atom_site_symmetry_multiplicity
_atom_site_calc_flag
_atom_site_refinement_flags
_atom_site_disorder_assembly
_atom_site_disorder_group
Er1 Er 0.3333 0.6667 0.4167 0.0381(3) Uani 1 6 d S . .
O1W O 0.3333 0.6667 0.1667 0.20(2) Uani 1 6 d S . .
O1 O 0.2800(2) 0.5815(3) 0.3127(6) 0.0544(16) Uani 1 1 d . . .
N1 N 0.2174(3) 0.5442(3) 0.2948(6) 0.0553(19) Uani 1 1 d . . .
C1 C 0.1923(4) 0.4800(4) 0.2913(11) 0.079(4) Uani 1 1 d . . .
H1A H 0.2185 0.4625 0.3037 0.095 Uiso 1 1 calc R . .
C2 C 0.1277(5) 0.4398(5) 0.2693(16) 0.128(7) Uani 1 1 d . . .
H2A H 0.1114 0.3958 0.2629 0.153 Uiso 1 1 calc R . .
C3 C 0.0862(5) 0.4657(6) 0.2565(19) 0.162(10) Uani 1 1 d D . .
C4 C 0.1157(5) 0.5321(5) 0.2654(15) 0.116(6) Uani 1 1 d . . .
H4A H 0.0900 0.5509 0.2606 0.139 Uiso 1 1 calc R . .
C5 C 0.1815(4) 0.5723(5) 0.2810(10) 0.069(3) Uani 1 1 d . . .
H5A H 0.1998 0.6168 0.2819 0.083 Uiso 1 1 calc R . .
C6 C 0.0212(5) 0.4286(8) 0.2024(7) 0.057(5) Uani 0.50 1 d PD . .
C7 C 0.0185(7) 0.4257(12) 0.2999(8) 0.125(13) Uani 0.50 1 d PD . .
Cl1 Cl 0.10034(16) 0.6667 0.4167 0.1019(17) Uani 1 2 d SD . .
O2 O 0.1454(7) 0.6804(7) 0.3394(13) 0.228(9) Uani 1 1 d D . .
O3 O 0.0476(5) 0.6105(7) 0.3860(15) 0.333(14) Uani 1 1 d D . .

loop_
_atom_site_aniso_label
_atom_site_aniso_U_11
_atom_site_aniso_U_22
_atom_site_aniso_U_33
_atom_site_aniso_U_23
_atom_site_aniso_U_13
_atom_site_aniso_U_12
Er1 0.0184(3) 0.0184(3) 0.0775(6) 0.000 0.000 0.00920(14)
O1W 0.048(8) 0.048(8) 0.49(8) 0.000 0.000 0.024(4)
O1 0.021(2) 0.033(3) 0.102(5) -0.012(3) -0.009(3) 0.008(2)
N1 0.026(3) 0.032(3) 0.104(6) -0.010(4) -0.014(3) 0.011(3)
C1 0.031(5) 0.029(4) 0.174(12) -0.007(6) -0.009(6) 0.012(4)
C2 0.031(5) 0.033(5) 0.31(2) -0.029(9) -0.025(8) 0.007(4)
C3 0.028(5) 0.046(6) 0.41(3) -0.044(11) -0.050(10) 0.013(5)
C4 0.032(5) 0.045(6) 0.27(2) -0.013(9) -0.037(8) 0.017(5)
C5 0.039(5) 0.035(4) 0.135(10) -0.008(5) -0.018(5) 0.019(4)
C6 0.021(7) 0.053(11) 0.085(14) -0.019(10) -0.026(8) 0.009(7)
C7 0.09(2) 0.09(2) 0.19(4) -0.01(2) -0.09(2) 0.037(18)
Cl1 0.0507(14) 0.101(4) 0.171(5) 0.045(3) 0.0226(16) 0.0504(18)
O2 0.157(13) 0.156(14) 0.32(2) 0.017(14) 0.119(15) 0.040(11)
O3 0.040(6) 0.35(3) 0.47(3) -0.11(3) 0.016(12) -0.004(10)

loop_
_atom_type_symbol
_atom_type_description
_atom_type_scat_dispersion_real
_atom_type_scat_dispersion_imag
_atom_type_scat_source
C C 0.0033 0.0016 'International Tables Vol C Tables 4.2.6.8 and 6.1.1.4'
H H 0.0000 0.0000 'International Tables Vol C Tables 4.2.6.8 and 6.1.1.4'
N N 0.0061 0.0033 'International Tables Vol C Tables 4.2.6.8 and 6.1.1.4'
O O 0.0106 0.0060 'International Tables Vol C Tables 4.2.6.8 and 6.1.1.4'
Cl Cl 0.1484 0.1585 'International Tables Vol C Tables 4.2.6.8 and 6.1.1.4'
Er Er -0.2586 4.9576 'International Tables Vol C Tables 4.2.6.8 and 6.1.1.4'

loop_
_geom_angle_atom_site_label_1
_geom_angle_atom_site_label_2
_geom_angle_atom_site_label_3
_geom_angle
_geom_angle_site_symmetry_1
_geom_angle_site_symmetry_3
_geom_angle_publ_flag
O1 Er1 O1 166.7(3) 12 3_565 ?
O1 Er1 O1 102.0(3) 12 . ?
O1 Er1 O1 88.0(3) 3_565 . ?
O1 Er1 O1 83.6(3) 12 2_665 ?
O1 Er1 O1 88.0(3) 3_565 2_665 ?
O1 Er1 O1 88.0(3) . 2_665 ?
O1 Er1 O1 88.0(3) 12 10_455 ?
O1 Er1 O1 101.9(3) 3_565 10_455 ?
O1 Er1 O1 83.6(3) . 10_455 ?
O1 Er1 O1 166.7(3) 2_665 10_455 ?
O1 Er1 O1 88.0(3) 12 11_565 ?
O1 Er1 O1 83.6(3) 3_565 11_565 ?
O1 Er1 O1 166.7(3) . 11_565 ?
O1 Er1 O1 102.0(3) 2_665 11_565 ?
O1 Er1 O1 88.0(3) 10_455 11_565 ?
N1 O1 Er1 131.2(5) . . ?
O1 N1 C1 119.2(7) . . ?
O1 N1 C5 118.4(7) . . ?
C1 N1 C5 122.4(7) . . ?
N1 C1 C2 120.7(9) . . ?
C1 C2 C3 120.1(9) . . ?
C4 C3 C2 115.2(8) . . ?
C4 C3 C7 117.8(16) . . ?
C2 C3 C7 116.2(16) . . ?
C4 C3 C6 119.6(13) . . ?
C2 C3 C6 122.2(12) . . ?
C7 C3 C6 48.5(5) . . ?
C3 C4 C5 123.9(10) . . ?
N1 C5 C4 117.4(9) . . ?
C7 C6 C7 89.3(6) 6 . ?
C7 C6 C6 56.2(9) 6 6 ?
C7 C6 C6 33.3(8) . 6 ?
C7 C6 C3 154.8(9) 6 . ?
C7 C6 C3 65.6(6) . . ?
C6 C6 C3 98.7(11) 6 . ?
C6 C7 C6 90.5(6) 6 . ?
C6 C7 C7 57.0(9) 6 6 ?
C6 C7 C7 33.7(8) . 6 ?
C6 C7 C3 155.1(14) 6 . ?
C6 C7 C3 65.9(6) . . ?
C7 C7 C3 99.5(12) 6 . ?
O3 Cl1 O3 128.6(17) 11_565 . ?
O3 Cl1 O2 105.0(8) 11_565 11_565 ?
O3 Cl1 O2 108.5(9) . 11_565 ?
O3 Cl1 O2 108.5(9) 11_565 . ?
O3 Cl1 O2 105.0(8) . . ?
O2 Cl1 O2 96.6(19) 11_565 . ?

loop_
_geom_bond_atom_site_label_1
_geom_bond_atom_site_label_2
_geom_bond_distance
_geom_bond_site_symmetry_2
_geom_bond_publ_flag
Er1 O1 2.232(6) 12 ?
Er1 O1 2.232(6) 3_565 ?
Er1 O1 2.232(6) . ?
Er1 O1 2.232(6) 2_665 ?
Er1 O1 2.232(6) 10_455 ?
Er1 O1 2.232(6) 11_565 ?
O1 N1 1.330(8) . ?
N1 C1 1.346(10) . ?
N1 C5 1.349(11) . ?
C1 C2 1.387(13) . ?
C2 C3 1.425(16) . ?
C3 C4 1.390(15) . ?
C3 C7 1.521(10) . ?
C3 C6 1.524(9) . ?
C4 C5 1.395(13) . ?
C6 C7 0.828(17) 6 ?
C6 C7 1.251(13) . ?
C6 C6 1.506(10) 6 ?
C7 C6 0.828(17) 6 ?
C7 C7 1.492(10) 6 ?
Cl1 O3 1.368(9) 11_565 ?
Cl1 O3 1.368(9) . ?
Cl1 O2 1.381(9) 11_565 ?
Cl1 O2 1.381(9) . ?
